data_4334723
loop_
_publ_author_name
'Lakmal C. Kalutarage'
'Philip D. Martin'
'Mary Jane Heeg'
'Charles H. Winter'

_publ_section_title
;
 Synthesis, Structure, and Solution Reduction Reactions of Volatile and
 Thermally Stable Mid to Late First Row Transition Metal Complexes
 Containing Hydrazonate Ligands
;
_journal_name_full 'Inorganic Chemistry'
_journal_page_first 5385
_journal_page_last 5394
_journal_paper_doi 10.1021/ic400337m
_journal_volume 52
_journal_year 2013
_chemical_formula_sum 'C20 H37 Co N4 O2'
_chemical_formula_weight 424.47
_chemical_name_systematic
; 
 ? 
;
_space_group_IT_number 19
_symmetry_space_group_name_Hall 'P 2ac 2ab'
_symmetry_space_group_name_H-M 'P 21 21 21'
_atom_sites_solution_hydrogens geom
_atom_sites_solution_primary direct
_atom_sites_solution_secondary difmap
_audit_creation_method SHELXL-97
_cell_angle_alpha 90.00
_cell_angle_beta 90.00
_cell_angle_gamma 90.00
_cell_formula_units_Z 4
_cell_length_a 11.0676(8)
_cell_length_b 11.0757(7)
_cell_length_c 18.9461(14)
_cell_measurement_temperature 100(2)
_cell_volume 2322.4(3)
_computing_structure_refinement 'SHELXL-97 (Sheldrick, 2008)'
_computing_structure_solution 'SHELXS-97 (Sheldrick, 2008)'
_diffrn_ambient_temperature 100(2)
_diffrn_measured_fraction_theta_full 1.000
_diffrn_measured_fraction_theta_max 1.000
_diffrn_radiation_monochromator graphite
_diffrn_radiation_source 'fine-focus sealed tube'
_diffrn_radiation_type MoK\a
_diffrn_radiation_wavelength 0.71073
_diffrn_reflns_av_R_equivalents 0.0292
_diffrn_reflns_av_sigmaI/netI 0.0126
_diffrn_reflns_limit_h_max 15
_diffrn_reflns_limit_h_min -15
_diffrn_reflns_limit_k_max 15
_diffrn_reflns_limit_k_min -15
_diffrn_reflns_limit_l_max 27
_diffrn_reflns_limit_l_min -27
_diffrn_reflns_number 109839
_diffrn_reflns_theta_full 30.62
_diffrn_reflns_theta_max 30.62
_diffrn_reflns_theta_min 2.13
_exptl_absorpt_coefficient_mu 0.759
_exptl_absorpt_correction_T_max 0.7206
_exptl_absorpt_correction_T_min 0.5558
_exptl_crystal_density_diffrn 1.214
_exptl_crystal_F_000 912
_exptl_crystal_size_max 0.88
_exptl_crystal_size_mid 0.65
_exptl_crystal_size_min 0.46
_refine_diff_density_max 0.481
_refine_diff_density_min -0.534
_refine_diff_density_rms 0.059
_refine_ls_abs_structure_details 'Flack H D (1983), Acta Cryst. A39, 876-881'
_refine_ls_abs_structure_Flack 0.549(13)
_refine_ls_extinction_method none
_refine_ls_goodness_of_fit_ref 1.237
_refine_ls_hydrogen_treatment mixed
_refine_ls_matrix_type full
_refine_ls_number_parameters 256
_refine_ls_number_reflns 7166
_refine_ls_number_restraints 0
_refine_ls_restrained_S_all 1.237
_refine_ls_R_factor_all 0.0401
_refine_ls_R_factor_gt 0.0386
_refine_ls_shift/su_max 0.015
_refine_ls_shift/su_mean 0.001
_refine_ls_structure_factor_coef Fsqd
_refine_ls_weighting_details 'calc w=1/[\s^2^(Fo^2^)+(0.1000P)^2^+0.0000P] where P=(Fo^2^+2Fc^2^)/3'
_refine_ls_weighting_scheme calc
_refine_ls_wR_factor_gt 0.1335
_refine_ls_wR_factor_ref 0.1352
_reflns_number_gt 6913
_reflns_number_total 7166
_reflns_threshold_expression >2sigma(I)
_cod_data_source_file ic400337m_si_002_1.cif
_cod_data_source_block lk699_p212121_s
_cod_database_code 4334723

loop_
_symmetry_equiv_pos_as_xyz
'x, y, z'
'x+1/2, -y+1/2, -z'
'-x, y+1/2, -z+1/2'
'-x+1/2, -y, z+1/2'

loop_
_atom_site_label
_atom_site_type_symbol
_atom_site_fract_x
_atom_site_fract_y
_atom_site_fract_z
_atom_site_U_iso_or_equiv
_atom_site_adp_type
_atom_site_occupancy
_atom_site_symmetry_multiplicity
_atom_site_calc_flag
_atom_site_refinement_flags
Co1 Co 0.21426(2) 0.535700(19) 0.125007(12) 0.01618(8) Uani 1 1 d .
O1 O 0.07719(13) 0.52962(14) 0.18613(8) 0.0244(3) Uani 1 1 d .
O2 O 0.22036(14) 0.67306(12) 0.06407(7) 0.0239(3) Uani 1 1 d .
N1 N 0.18050(17) 0.38079(15) 0.07868(9) 0.0233(3) Uani 1 1 d .
N2 N 0.09468(18) 0.30917(17) 0.09713(11) 0.0304(4) Uani 1 1 d .
C10 C -0.1572(2) 0.5561(2) 0.24623(14) 0.0361(5) Uani 1 1 d .
H10A H -0.1064 0.6240 0.2315 0.054 Uiso 1 1 calc R
H10B H -0.1958 0.5752 0.2914 0.054 Uiso 1 1 calc R
H10C H -0.2195 0.5416 0.2105 0.054 Uiso 1 1 calc R
C15 C 0.1939(2) 0.90699(19) 0.00348(14) 0.0363(5) Uani 1 1 d .
H15A H 0.1248 0.8555 0.0154 0.055 Uiso 1 1 calc R
H15B H 0.1777 0.9494 -0.0409 0.055 Uiso 1 1 calc R
H15C H 0.2067 0.9660 0.0413 0.055 Uiso 1 1 calc R
C1 C 0.2560(2) 0.3269(2) 0.02159(11) 0.0295(4) Uani 1 1 d .
C2 C 0.3249(3) 0.2194(2) 0.05129(16) 0.0408(6) Uani 1 1 d .
H2 H 0.3851 0.2478 0.0854 0.061 Uiso 1 1 calc R
H4 H 0.3657 0.1766 0.0128 0.061 Uiso 1 1 calc R
H3 H 0.2683 0.1645 0.0748 0.061 Uiso 1 1 calc R
C3 C 0.3467(3) 0.4227(2) -0.00165(15) 0.0437(7) Uani 1 1 d .
H6 H 0.3034 0.4917 -0.0218 0.066 Uiso 1 1 calc R
H7 H 0.4010 0.3885 -0.0373 0.066 Uiso 1 1 calc R
H5 H 0.3940 0.4494 0.0392 0.066 Uiso 1 1 calc R
C4 C 0.1771(3) 0.2872(4) -0.03969(15) 0.0567(9) Uani 1 1 d .
H9 H 0.1270 0.2187 -0.0251 0.085 Uiso 1 1 calc R
H10 H 0.2283 0.2630 -0.0794 0.085 Uiso 1 1 calc R
H8 H 0.1249 0.3543 -0.0541 0.085 Uiso 1 1 calc R
C5 C 0.0174(2) 0.3349(2) 0.14922(13) 0.0317(4) Uani 1 1 d .
H18 H -0.0418 0.2746 0.1579 0.038 Uiso 1 1 calc R
C6 C 0.00958(18) 0.4363(2) 0.19299(11) 0.0263(4) Uani 1 1 d .
C7 C -0.07992(18) 0.4440(2) 0.25442(12) 0.0334(5) Uani 1 1 d .
C8 C -0.0026(3) 0.4592(6) 0.32148(14) 0.0794(16) Uani 1 1 d .
H14 H -0.0527 0.4921 0.3595 0.119 Uiso 1 1 calc R
H13 H 0.0644 0.5146 0.3117 0.119 Uiso 1 1 calc R
H12 H 0.0296 0.3805 0.3358 0.119 Uiso 1 1 calc R
C9 C -0.1604(3) 0.3316(3) 0.2603(2) 0.0607(11) Uani 1 1 d .
H15 H -0.2124 0.3260 0.2186 0.091 Uiso 1 1 calc R
H16 H -0.2106 0.3377 0.3027 0.091 Uiso 1 1 calc R
H17 H -0.1095 0.2594 0.2633 0.091 Uiso 1 1 calc R
N3 N 0.36917(16) 0.56915(16) 0.17140(9) 0.0234(3) Uani 1 1 d .
C11 C 0.4226(2) 0.4935(2) 0.22865(11) 0.0290(4) Uani 1 1 d .
C12 C 0.5309(2) 0.4253(3) 0.19860(16) 0.0403(6) Uani 1 1 d .
H19 H 0.5029 0.3666 0.1635 0.061 Uiso 1 1 calc R
H21 H 0.5728 0.3828 0.2368 0.061 Uiso 1 1 calc R
H20 H 0.5864 0.4825 0.1762 0.061 Uiso 1 1 calc R
C13 C 0.3270(2) 0.4030(3) 0.25151(15) 0.0438(7) Uani 1 1 d .
H22 H 0.2574 0.4461 0.2712 0.066 Uiso 1 1 calc R
H23 H 0.3608 0.3490 0.2874 0.066 Uiso 1 1 calc R
H24 H 0.3010 0.3554 0.2106 0.066 Uiso 1 1 calc R
C14 C 0.4642(4) 0.5740(3) 0.28882(15) 0.0556(9) Uani 1 1 d .
H27 H 0.5492 0.5955 0.2819 0.083 Uiso 1 1 calc R
H26 H 0.4550 0.5308 0.3337 0.083 Uiso 1 1 calc R
H25 H 0.4150 0.6476 0.2897 0.083 Uiso 1 1 calc R
N4 N 0.44113(18) 0.65509(18) 0.15347(11) 0.0302(4) Uani 1 1 d .
C16 C 0.4151(2) 0.7325(2) 0.09985(13) 0.0319(4) Uani 1 1 d .
H36 H 0.4762 0.7904 0.0900 0.038 Uiso 1 1 calc R
C17 C 0.3139(2) 0.74038(17) 0.05754(11) 0.0256(4) Uani 1 1 d .
C18 C 0.3059(3) 0.82969(17) -0.00469(12) 0.0328(5) Uani 1 1 d .
C19 C 0.2898(5) 0.7523(3) -0.07160(14) 0.0774(15) Uani 1 1 d .
H32 H 0.2579 0.8026 -0.1098 0.116 Uiso 1 1 calc R
H30 H 0.2332 0.6863 -0.0618 0.116 Uiso 1 1 calc R
H31 H 0.3681 0.7187 -0.0857 0.116 Uiso 1 1 calc R
C20 C 0.4173(3) 0.9100(3) -0.0115(2) 0.0609(11) Uani 1 1 d .
H34 H 0.4049 0.9682 -0.0498 0.091 Uiso 1 1 calc R
H33 H 0.4881 0.8600 -0.0219 0.091 Uiso 1 1 calc R
H35 H 0.4303 0.9535 0.0329 0.091 Uiso 1 1 calc R

loop_
_atom_site_aniso_label
_atom_site_aniso_U_11
_atom_site_aniso_U_22
_atom_site_aniso_U_33
_atom_site_aniso_U_23
_atom_site_aniso_U_13
_atom_site_aniso_U_12
Co1 0.01609(12) 0.01666(11) 0.01579(12) 0.00210(7) 0.00205(8) -0.00011(7)
O1 0.0212(6) 0.0283(7) 0.0235(6) 0.0033(5) 0.0057(5) 0.0010(6)
O2 0.0284(7) 0.0214(6) 0.0217(6) 0.0053(5) 0.0039(6) 0.0006(6)
N1 0.0260(8) 0.0198(7) 0.0241(7) 0.0000(6) -0.0001(6) -0.0005(6)
N2 0.0295(9) 0.0263(8) 0.0354(9) 0.0015(7) -0.0041(8) -0.0047(7)
C10 0.0205(9) 0.0465(13) 0.0415(12) -0.0003(10) 0.0079(9) 0.0002(9)
C15 0.0460(14) 0.0208(9) 0.0422(12) 0.0086(8) -0.0005(11) 0.0000(9)
C1 0.0338(10) 0.0294(10) 0.0252(9) -0.0080(7) -0.0009(8) 0.0043(8)
C2 0.0432(13) 0.0255(10) 0.0538(15) -0.0063(10) 0.0044(12) 0.0067(9)
C3 0.0576(17) 0.0290(10) 0.0445(14) -0.0002(10) 0.0266(13) 0.0029(11)
C4 0.0519(16) 0.084(2) 0.0344(14) -0.0238(15) -0.0087(13) 0.0131(16)
C5 0.0252(10) 0.0312(10) 0.0389(11) 0.0094(9) -0.0002(9) -0.0083(8)
C6 0.0187(8) 0.0358(10) 0.0246(9) 0.0138(7) 0.0025(7) 0.0003(7)
C7 0.0176(8) 0.0565(14) 0.0263(10) 0.0199(10) 0.0058(7) 0.0056(9)
C8 0.0282(13) 0.187(5) 0.0231(11) 0.034(2) 0.0049(9) 0.013(2)
C9 0.0333(13) 0.0551(17) 0.094(3) 0.0461(18) 0.0334(15) 0.0133(12)
N3 0.0201(7) 0.0263(7) 0.0239(7) -0.0003(6) -0.0005(6) 0.0005(6)
C11 0.0293(10) 0.0325(10) 0.0253(9) -0.0004(7) -0.0081(8) 0.0039(8)
C12 0.0260(10) 0.0431(12) 0.0520(15) 0.0029(11) -0.0073(11) 0.0060(9)
C13 0.0290(11) 0.0592(17) 0.0434(14) 0.0280(13) 0.0002(10) 0.0044(11)
C14 0.081(2) 0.0547(16) 0.0307(13) -0.0071(12) -0.0216(15) 0.0107(16)
N4 0.0257(8) 0.0306(8) 0.0342(9) -0.0034(7) 0.0013(7) -0.0052(7)
C16 0.0294(10) 0.0255(9) 0.0408(11) 0.0001(8) 0.0105(9) -0.0084(8)
C17 0.0357(11) 0.0194(7) 0.0219(8) 0.0022(6) 0.0128(7) 0.0001(7)
C18 0.0545(15) 0.0182(8) 0.0257(9) 0.0044(7) 0.0181(10) 0.0055(8)
C19 0.177(5) 0.0295(12) 0.0252(11) 0.0053(9) 0.032(2) 0.015(2)
C20 0.0547(18) 0.0325(13) 0.096(3) 0.0331(15) 0.0440(18) 0.0125(12)

loop_
_atom_type_symbol
_atom_type_description
_atom_type_scat_dispersion_real
_atom_type_scat_dispersion_imag
_atom_type_scat_source
C C 0.0033 0.0016 'International Tables Vol C Tables 4.2.6.8 and 6.1.1.4'
H H 0.0000 0.0000 'International Tables Vol C Tables 4.2.6.8 and 6.1.1.4'
N N 0.0061 0.0033 'International Tables Vol C Tables 4.2.6.8 and 6.1.1.4'
O O 0.0106 0.0060 'International Tables Vol C Tables 4.2.6.8 and 6.1.1.4'
Co Co 0.3494 0.9721 'International Tables Vol C Tables 4.2.6.8 and 6.1.1.4'

loop_
_geom_angle_atom_site_label_1
_geom_angle_atom_site_label_2
_geom_angle_atom_site_label_3
_geom_angle
O1 Co1 O2 114.99(6)
O1 Co1 N3 115.42(7)
O2 Co1 N3 95.13(7)
O1 Co1 N1 95.12(7)
O2 Co1 N1 115.62(7)
N3 Co1 N1 122.12(7)
C6 O1 Co1 123.59(14)
C17 O2 Co1 123.36(14)
N2 N1 C1 111.35(18)
N2 N1 Co1 123.93(15)
C1 N1 Co1 124.58(14)
N1 N2 C5 122.8(2)
C7 C10 H10A 109.5
C7 C10 H10B 109.5
H10A C10 H10B 109.5
C7 C10 H10C 109.5
H10A C10 H10C 109.5
H10B C10 H10C 109.5
C18 C15 H15A 109.5
C18 C15 H15B 109.5
H15A C15 H15B 109.5
C18 C15 H15C 109.5
H15A C15 H15C 109.5
H15B C15 H15C 109.5
N1 C1 C4 110.3(2)
N1 C1 C2 109.01(19)
C4 C1 C2 110.2(2)
N1 C1 C3 107.41(18)
C4 C1 C3 111.1(3)
C2 C1 C3 108.8(2)
C1 C2 H2 109.5
C1 C2 H4 109.5
H2 C2 H4 109.5
C1 C2 H3 109.5
H2 C2 H3 109.5
H4 C2 H3 109.5
C1 C3 H6 109.5
C1 C3 H7 109.5
H6 C3 H7 109.5
C1 C3 H5 109.5
H6 C3 H5 109.5
H7 C3 H5 109.5
C1 C4 H9 109.5
C1 C4 H10 109.5
H9 C4 H10 109.5
C1 C4 H8 109.5
H9 C4 H8 109.5
H10 C4 H8 109.5
N2 C5 C6 130.4(2)
N2 C5 H18 114.8
C6 C5 H18 114.8
O1 C6 C5 123.42(19)
O1 C6 C7 114.2(2)
C5 C6 C7 122.4(2)
C10 C7 C6 109.45(18)
C10 C7 C9 110.14(18)
C6 C7 C9 112.7(3)
C10 C7 C8 108.0(3)
C6 C7 C8 105.88(18)
C9 C7 C8 110.6(3)
C7 C8 H14 109.5
C7 C8 H13 109.5
H14 C8 H13 109.5
C7 C8 H12 109.5
H14 C8 H12 109.5
H13 C8 H12 109.5
C7 C9 H15 109.5
C7 C9 H16 109.5
H15 C9 H16 109.5
C7 C9 H17 109.5
H15 C9 H17 109.5
H16 C9 H17 109.5
N4 N3 C11 111.19(18)
N4 N3 Co1 124.22(15)
C11 N3 Co1 124.47(14)
N3 C11 C14 109.6(2)
N3 C11 C13 107.51(18)
C14 C11 C13 112.6(2)
N3 C11 C12 108.54(19)
C14 C11 C12 109.5(2)
C13 C11 C12 109.0(2)
C11 C12 H19 109.5
C11 C12 H21 109.5
H19 C12 H21 109.5
C11 C12 H20 109.5
H19 C12 H20 109.5
H21 C12 H20 109.5
C11 C13 H22 109.5
C11 C13 H23 109.5
H22 C13 H23 109.5
C11 C13 H24 109.5
H22 C13 H24 109.5
H23 C13 H24 109.5
C11 C14 H27 109.5
C11 C14 H26 109.5
H27 C14 H26 109.5
C11 C14 H25 109.5
H27 C14 H25 109.5
H26 C14 H25 109.5
N3 N4 C16 122.1(2)
N4 C16 C17 130.2(2)
N4 C16 H36 114.9
C17 C16 H36 114.9
O2 C17 C16 124.24(18)
O2 C17 C18 113.6(2)
C16 C17 C18 122.1(2)
C15 C18 C20 109.89(18)
C15 C18 C19 107.7(3)
C20 C18 C19 110.4(3)
C15 C18 C17 109.38(18)
C20 C18 C17 113.1(3)
C19 C18 C17 106.19(17)
C18 C19 H32 109.5
C18 C19 H30 109.5
H32 C19 H30 109.5
C18 C19 H31 109.5
H32 C19 H31 109.5
H30 C19 H31 109.5
C18 C20 H34 109.5
C18 C20 H33 109.5
H34 C20 H33 109.5
C18 C20 H35 109.5
H34 C20 H35 109.5
H33 C20 H35 109.5

loop_
_geom_bond_atom_site_label_1
_geom_bond_atom_site_label_2
_geom_bond_distance
Co1 O1 1.9097(14)
Co1 O2 1.9109(13)
Co1 N3 1.9619(18)
Co1 N1 1.9631(17)
O1 C6 1.283(3)
O2 C17 1.282(3)
N1 N2 1.286(3)
N1 C1 1.492(3)
N2 C5 1.337(3)
C10 C7 1.516(3)
C10 H10A 0.9800
C10 H10B 0.9800
C10 H10C 0.9800
C15 C18 1.514(3)
C15 H15A 0.9800
C15 H15B 0.9800
C15 H15C 0.9800
C1 C4 1.518(4)
C1 C2 1.522(4)
C1 C3 1.526(4)
C2 H2 0.9800
C2 H4 0.9800
C2 H3 0.9800
C3 H6 0.9800
C3 H7 0.9800
C3 H5 0.9800
C4 H9 0.9800
C4 H10 0.9800
C4 H8 0.9800
C5 C6 1.399(4)
C5 H18 0.9500
C6 C7 1.531(3)
C7 C9 1.534(4)
C7 C8 1.541(4)
C8 H14 0.9800
C8 H13 0.9800
C8 H12 0.9800
C9 H15 0.9800
C9 H16 0.9800
C9 H17 0.9800
N3 N4 1.287(3)
N3 C11 1.493(3)
C11 C14 1.518(4)
C11 C13 1.521(4)
C11 C12 1.527(4)
C12 H19 0.9800
C12 H21 0.9800
C12 H20 0.9800
C13 H22 0.9800
C13 H23 0.9800
C13 H24 0.9800
C14 H27 0.9800
C14 H26 0.9800
C14 H25 0.9800
N4 C16 1.361(3)
C16 C17 1.380(4)
C16 H36 0.9500
C17 C18 1.542(3)
C18 C20 1.526(4)
C18 C19 1.541(4)
C19 H32 0.9800
C19 H30 0.9800
C19 H31 0.9800
C20 H34 0.9800
C20 H33 0.9800
C20 H35 0.9800

loop_
_geom_torsion_atom_site_label_1
_geom_torsion_atom_site_label_2
_geom_torsion_atom_site_label_3
_geom_torsion_atom_site_label_4
_geom_torsion
O2 Co1 O1 C6 130.43(15)
N3 Co1 O1 C6 -120.26(16)
N1 Co1 O1 C6 9.05(16)
O1 Co1 O2 C17 130.17(15)
N3 Co1 O2 C17 9.02(16)
N1 Co1 O2 C17 -120.40(16)
O1 Co1 N1 N2 -5.14(18)
O2 Co1 N1 N2 -126.03(17)
N3 Co1 N1 N2 119.25(17)
O1 Co1 N1 C1 179.70(16)
O2 Co1 N1 C1 58.81(18)
N3 Co1 N1 C1 -55.90(18)
C1 N1 N2 C5 177.4(2)
Co1 N1 N2 C5 1.6(3)
N2 N1 C1 C4 53.3(3)
Co1 N1 C1 C4 -131.1(2)
N2 N1 C1 C2 -67.9(2)
Co1 N1 C1 C2 107.8(2)
N2 N1 C1 C3 174.5(2)
Co1 N1 C1 C3 -9.9(3)
N1 N2 C5 C6 0.2(4)
Co1 O1 C6 C5 -9.8(3)
Co1 O1 C6 C7 169.23(13)
N2 C5 C6 O1 4.3(4)
N2 C5 C6 C7 -174.6(2)
O1 C6 C7 C10 56.3(2)
C5 C6 C7 C10 -124.7(2)
O1 C6 C7 C9 179.2(2)
C5 C6 C7 C9 -1.8(3)
O1 C6 C7 C8 -59.9(3)
C5 C6 C7 C8 119.1(3)
O1 Co1 N3 N4 -125.76(17)
O2 Co1 N3 N4 -4.94(17)
N1 Co1 N3 N4 119.74(17)
O1 Co1 N3 C11 58.56(18)
O2 Co1 N3 C11 179.37(16)
N1 Co1 N3 C11 -55.95(18)
N4 N3 C11 C14 51.6(3)
Co1 N3 C11 C14 -132.2(2)
N4 N3 C11 C13 174.3(2)
Co1 N3 C11 C13 -9.5(3)
N4 N3 C11 C12 -67.9(2)
Co1 N3 C11 C12 108.3(2)
C11 N3 N4 C16 176.6(2)
Co1 N3 N4 C16 0.5(3)
N3 N4 C16 C17 2.5(4)
Co1 O2 C17 C16 -9.0(3)
Co1 O2 C17 C18 168.75(12)
N4 C16 C17 O2 2.3(4)
N4 C16 C17 C18 -175.3(2)
O2 C17 C18 C15 56.7(2)
C16 C17 C18 C15 -125.5(2)
O2 C17 C18 C20 179.5(2)
C16 C17 C18 C20 -2.7(3)
O2 C17 C18 C19 -59.3(3)
C16 C17 C18 C19 118.5(3)
